data_4346166
loop_
_publ_author_name
'Fujinami, Takeshi'
'Nishi, Koshiro'
'Hamada, Daisuke'
'Murakami, Keishiro'
'Matsumoto, Naohide'
'Iijima, Seiichiro'
'Kojima, Masaaki'
'Sunatsuki, Yukinari'

_publ_section_title
;
 Scan Rate Dependent Spin Crossover Iron(II) Complex with Two Different
 Relaxations and Thermal Hysteresis fac-[Fe(II)(HL(n-Pr))3]Cl&#x00B7;PF6
 (HL(n-Pr) = 2-Methylimidazol-4-yl-methylideneamino-n-propyl).
;
_journal_issue 15
_journal_name_full 'Inorganic chemistry'
_journal_page_first 7291
_journal_page_last 7300
_journal_paper_doi 10.1021/acs.inorgchem.5b00701
_journal_volume 54
_journal_year 2015
_chemical_formula_moiety 'C24 H39 Cl F6 Fe N9 P'
_chemical_formula_sum 'C24 H39 Cl F6 Fe N9 P'
_chemical_formula_weight 689.90
_space_group_IT_number 2
_space_group_name_Hall '-P 1'
_space_group_name_H-M_alt 'P -1'
_symmetry_cell_setting triclinic
_symmetry_Int_Tables_number 2
_symmetry_space_group_name_Hall '-P 1'
_symmetry_space_group_name_H-M 'P -1'
_atom_sites_solution_hydrogens geom
_atom_sites_solution_primary direct
_atom_sites_solution_secondary difmap
_cell_angle_alpha 85.29(3)
_cell_angle_beta 69.45(3)
_cell_angle_gamma 83.72(3)
_cell_formula_units_Z 2
_cell_length_a 10.504(10)
_cell_length_b 12.701(9)
_cell_length_c 12.861(10)
_cell_measurement_reflns_used 10402
_cell_measurement_temperature 110
_cell_measurement_theta_max 27.34
_cell_measurement_theta_min 3.10
_cell_volume 1595(2)
_computing_cell_refinement 'RAPID AUTO'
_computing_data_collection 'RAPID AUTO (Rigaku, ????)'
_computing_data_reduction 'RAPID AUTO'
_computing_molecular_graphics 'CrystalStructure 4.0'
_computing_publication_material 'CrystalStructure 4.0 (Rigaku, 2010)'
_computing_structure_refinement 'CRYSTALS (Carruthers, et al., 1999)'
_computing_structure_solution 'SIR92 (Altomare, et al., 1994)'
_diffrn_ambient_temperature 110
_diffrn_detector_area_resol_mean 10.000
_diffrn_measured_fraction_theta_full 0.966
_diffrn_measured_fraction_theta_max 0.966
_diffrn_measurement_device_type 'Rigaku R-AXIS RAPID'
_diffrn_measurement_method \w
_diffrn_radiation_type 'Mo K\a'
_diffrn_radiation_wavelength 0.71075
_diffrn_reflns_av_R_equivalents 0.2353
_diffrn_reflns_limit_h_max 13
_diffrn_reflns_limit_h_min -13
_diffrn_reflns_limit_k_max 15
_diffrn_reflns_limit_k_min -16
_diffrn_reflns_limit_l_max 16
_diffrn_reflns_limit_l_min -16
_diffrn_reflns_number 14949
_diffrn_reflns_theta_full 27.38
_diffrn_reflns_theta_max 27.38
_diffrn_standards_number 0
_exptl_absorpt_coefficient_mu 0.672
_exptl_absorpt_correction_T_max 0.903
_exptl_absorpt_correction_T_min 0.004
_exptl_absorpt_correction_type multi-scan
_exptl_absorpt_process_details 'ABSCOR (Rigaku, 1995)'
_exptl_crystal_colour unknown
_exptl_crystal_density_diffrn 1.436
_exptl_crystal_density_method 'not measured'
_exptl_crystal_description block
_exptl_crystal_F_000 716.00
_exptl_crystal_size_max 0.265
_exptl_crystal_size_mid 0.230
_exptl_crystal_size_min 0.152
_refine_diff_density_max 1.030
_refine_diff_density_min -0.663
_refine_ls_extinction_method none
_refine_ls_goodness_of_fit_ref 0.846
_refine_ls_hydrogen_treatment constr
_refine_ls_number_parameters 283
_refine_ls_number_reflns 1786
_refine_ls_R_factor_gt 0.0739
_refine_ls_shift/su_max 0.004
_refine_ls_structure_factor_coef Fsqd
_refine_ls_weighting_details 'w = 1/[0.0010Fo^2^ + 1.0000\s(Fo^2^)]/(4Fo^2^)'
_refine_ls_weighting_scheme calc
_refine_ls_wR_factor_ref 0.2062
_reflns_number_gt 1786
_reflns_number_total 7009
_reflns_threshold_expression F^2^>2.0\s(F^2^)
_cod_data_source_file ic5b00701_si_001.cif
_cod_data_source_block Fe(Pr)ClPF6-110K-slow
_cod_original_cell_volume 1595(3)
_cod_database_code 4346166

loop_
_symmetry_equiv_pos_site_id
_symmetry_equiv_pos_as_xyz
1 +X,+Y,+Z
2 -X,-Y,-Z

loop_
_atom_site_label
_atom_site_type_symbol
_atom_site_fract_x
_atom_site_fract_y
_atom_site_fract_z
_atom_site_U_iso_or_equiv
_atom_site_adp_type
_atom_site_occupancy
_atom_site_symmetry_multiplicity
_atom_site_calc_flag
_atom_site_refinement_flags
Fe(1) Fe 0.3811(2) 0.23217(16) 0.25683(18) 0.0274(7) Uani 1.0 2 d .
Cl(1) Cl 0.1417(4) 0.3726(3) 0.8291(3) 0.0328(13) Uani 1.0 2 d .
P(1) P 0.2446(5) 0.7575(4) 0.4177(4) 0.0354(15) Uani 1.0 2 d .
F(1) F 0.1253(8) 0.7375(7) 0.5353(7) 0.050(4) Uani 1.0 2 d .
F(2) F 0.3633(8) 0.7788(8) 0.3020(7) 0.060(4) Uani 1.0 2 d .
F(3) F 0.3240(8) 0.8152(7) 0.4803(7) 0.048(3) Uani 1.0 2 d .
F(4) F 0.1622(8) 0.7002(7) 0.3567(7) 0.048(3) Uani 1.0 2 d .
F(5) F 0.1644(8) 0.8689(6) 0.4014(7) 0.045(3) Uani 1.0 2 d .
F(6) F 0.3228(8) 0.6452(6) 0.4373(8) 0.049(4) Uani 1.0 2 d .
N(1) N 0.1106(12) 0.4680(9) 0.1778(10) 0.031(4) Uiso 1.0 2 d .
N(2) N 0.2581(10) 0.3481(8) 0.2137(10) 0.022(4) Uani 1.0 2 d .
N(3) N 0.4444(10) 0.2150(8) 0.0926(9) 0.023(4) Uani 1.0 2 d .
N(4) N 0.2039(12) 0.2728(9) 0.5996(10) 0.035(4) Uiso 1.0 2 d .
N(5) N 0.2944(11) 0.2499(9) 0.4203(10) 0.034(4) Uani 1.0 2 d .
N(6) N 0.2345(11) 0.1321(9) 0.2890(10) 0.031(4) Uani 1.0 2 d .
N(7) N 0.6848(12) 0.4284(9) 0.2380(9) 0.033(4) Uiso 1.0 2 d .
N(8) N 0.5306(11) 0.3236(9) 0.2424(9) 0.024(4) Uani 1.0 2 d .
N(9) N 0.5123(12) 0.1196(9) 0.2924(10) 0.034(4) Uani 1.0 2 d .
C(1) C 0.0918(14) 0.4498(11) 0.3767(11) 0.033(4) Uiso 1.0 2 d .
C(2) C 0.1560(14) 0.4178(11) 0.2575(12) 0.027(4) Uiso 1.0 2 d .
C(3) C 0.1862(14) 0.4261(11) 0.0787(13) 0.038(4) Uiso 1.0 2 d .
C(4) C 0.2800(14) 0.3520(11) 0.1009(12) 0.027(4) Uiso 1.0 2 d .
C(5) C 0.3817(14) 0.2759(11) 0.0368(13) 0.027(4) Uiso 1.0 2 d .
C(6) C 0.5573(13) 0.1387(11) 0.0271(12) 0.032(4) Uiso 1.0 2 d .
C(7) C 0.6974(15) 0.1765(12) 0.0033(13) 0.039(5) Uiso 1.0 2 d .
C(8) C 0.7241(16) 0.2787(12) -0.0585(13) 0.049(5) Uiso 1.0 2 d .
C(9) C 0.3975(14) 0.3871(11) 0.4989(12) 0.037(5) Uiso 1.0 2 d .
C(10) C 0.3027(14) 0.3038(11) 0.5031(13) 0.030(4) Uiso 1.0 2 d .
C(11) C 0.1325(15) 0.1972(11) 0.5807(12) 0.032(4) Uiso 1.0 2 d .
C(12) C 0.1883(14) 0.1851(11) 0.4687(12) 0.023(4) Uiso 1.0 2 d .
C(13) C 0.1586(14) 0.1226(11) 0.3910(12) 0.029(4) Uiso 1.0 2 d .
C(14) C 0.1919(14) 0.0762(11) 0.2112(12) 0.031(4) Uiso 1.0 2 d .
C(15) C 0.0672(14) 0.1363(11) 0.1888(12) 0.035(4) Uiso 1.0 2 d .
C(16) C 0.0263(15) 0.0861(12) 0.1057(13) 0.051(5) Uiso 1.0 2 d .
C(17) C 0.4862(14) 0.5111(11) 0.1868(12) 0.038(5) Uiso 1.0 2 d .
C(18) C 0.5648(16) 0.4212(12) 0.2217(13) 0.032(4) Uiso 1.0 2 d .
C(19) C 0.7312(15) 0.3349(12) 0.2690(12) 0.037(4) Uiso 1.0 2 d .
C(20) C 0.6352(15) 0.2678(11) 0.2727(12) 0.026(4) Uiso 1.0 2 d .
C(21) C 0.6177(16) 0.1543(12) 0.3029(12) 0.034(4) Uiso 1.0 2 d .
C(22) C 0.4821(15) 0.0072(11) 0.3253(13) 0.040(5) Uiso 1.0 2 d .
C(23) C 0.6022(14) -0.0739(12) 0.3177(12) 0.041(5) Uiso 1.0 2 d .
C(24) C 0.7038(15) -0.0862(11) 0.1994(12) 0.046(5) Uiso 1.0 2 d .
H(1) H 0.0375 0.5220 0.1902 0.0368 Uiso 1.0 2 calc R
H(2) H 0.1880 0.3000 0.6701 0.0420 Uiso 1.0 2 calc R
H(3) H 0.7289 0.4916 0.2294 0.0397 Uiso 1.0 2 calc R
H(4) H 0.1400 0.5042 0.3882 0.0396 Uiso 1.0 2 calc R
H(5) H 0.0979 0.3900 0.4248 0.0396 Uiso 1.0 2 calc R
H(6) H -0.0012 0.4749 0.3923 0.0396 Uiso 1.0 2 calc R
H(7) H 0.1774 0.4440 0.0082 0.0459 Uiso 1.0 2 calc R
H(8) H 0.4031 0.2701 -0.0408 0.0326 Uiso 1.0 2 calc R
H(9) H 0.5505 0.0732 0.0692 0.0382 Uiso 1.0 2 calc R
H(10) H 0.5471 0.1287 -0.0419 0.0382 Uiso 1.0 2 calc R
H(11) H 0.7057 0.1850 0.0733 0.0470 Uiso 1.0 2 calc R
H(12) H 0.7653 0.1240 -0.0355 0.0471 Uiso 1.0 2 calc R
H(13) H 0.7640 0.2653 -0.1353 0.0583 Uiso 1.0 2 calc R
H(14) H 0.7844 0.3150 -0.0367 0.0583 Uiso 1.0 2 calc R
H(15) H 0.6402 0.3212 -0.0455 0.0583 Uiso 1.0 2 calc R
H(16) H 0.3578 0.4546 0.4833 0.0443 Uiso 1.0 2 calc R
H(17) H 0.4832 0.3724 0.4421 0.0443 Uiso 1.0 2 calc R
H(18) H 0.4103 0.3871 0.5684 0.0443 Uiso 1.0 2 calc R
H(19) H 0.0580 0.1633 0.6326 0.0385 Uiso 1.0 2 calc R
H(20) H 0.0887 0.0753 0.4155 0.0351 Uiso 1.0 2 calc R
H(21) H 0.2649 0.0715 0.1421 0.0373 Uiso 1.0 2 calc R
H(22) H 0.1710 0.0069 0.2417 0.0373 Uiso 1.0 2 calc R
H(23) H -0.0081 0.1346 0.2566 0.0417 Uiso 1.0 2 calc R
H(24) H 0.0854 0.2079 0.1661 0.0417 Uiso 1.0 2 calc R
H(25) H 0.0734 0.1177 0.0349 0.0609 Uiso 1.0 2 calc R
H(26) H -0.0692 0.0961 0.1200 0.0609 Uiso 1.0 2 calc R
H(27) H 0.0540 0.0124 0.1066 0.0609 Uiso 1.0 2 calc R
H(28) H 0.4227 0.5442 0.2504 0.0453 Uiso 1.0 2 calc R
H(29) H 0.4387 0.4874 0.1436 0.0452 Uiso 1.0 2 calc R
H(30) H 0.5478 0.5605 0.1434 0.0452 Uiso 1.0 2 calc R
H(31) H 0.8128 0.3157 0.2847 0.0442 Uiso 1.0 2 calc R
H(32) H 0.6831 0.1089 0.3245 0.0412 Uiso 1.0 2 calc R
H(33) H 0.4192 0.0057 0.3994 0.0482 Uiso 1.0 2 calc R
H(34) H 0.4404 -0.0147 0.2769 0.0483 Uiso 1.0 2 calc R
H(35) H 0.6486 -0.0508 0.3620 0.0498 Uiso 1.0 2 calc R
H(36) H 0.5702 -0.1412 0.3458 0.0498 Uiso 1.0 2 calc R
H(37) H 0.6791 -0.1403 0.1653 0.0554 Uiso 1.0 2 calc R
H(38) H 0.7940 -0.1035 0.1998 0.0554 Uiso 1.0 2 calc R
H(39) H 0.6999 -0.0206 0.1589 0.0554 Uiso 1.0 2 calc R

loop_
_atom_site_aniso_label
_atom_site_aniso_U_11
_atom_site_aniso_U_22
_atom_site_aniso_U_33
_atom_site_aniso_U_12
_atom_site_aniso_U_13
_atom_site_aniso_U_23
Fe(1) 0.0244(14) 0.0308(14) 0.0300(15) -0.0011(11) -0.0137(12) -0.0007(11)
Cl(1) 0.034(3) 0.036(3) 0.032(3) -0.002(2) -0.017(2) -0.002(2)
P(1) 0.032(3) 0.031(3) 0.048(4) -0.005(3) -0.018(3) -0.002(3)
F(1) 0.033(6) 0.068(7) 0.051(7) -0.012(5) -0.016(6) 0.002(6)
F(2) 0.034(6) 0.095(8) 0.045(7) -0.023(6) -0.001(6) -0.013(6)
F(3) 0.046(6) 0.057(6) 0.053(7) -0.008(5) -0.028(5) -0.015(6)
F(4) 0.039(6) 0.065(7) 0.050(7) 0.008(5) -0.026(5) -0.022(6)
F(5) 0.064(7) 0.025(5) 0.056(7) -0.001(5) -0.035(6) 0.005(5)
F(6) 0.051(6) 0.029(6) 0.076(8) 0.006(5) -0.033(6) -0.003(5)
N(2) 0.013(7) 0.021(7) 0.028(8) -0.002(6) -0.003(6) -0.001(7)
N(3) 0.018(8) 0.021(7) 0.029(8) -0.007(6) -0.006(7) 0.002(7)
N(5) 0.019(8) 0.047(9) 0.040(9) 0.003(7) -0.012(7) -0.022(8)
N(6) 0.019(8) 0.043(9) 0.039(9) 0.004(7) -0.019(7) -0.019(8)
N(8) 0.031(8) 0.024(8) 0.019(8) -0.007(6) -0.013(7) 0.014(6)
N(9) 0.028(8) 0.032(8) 0.041(9) -0.003(7) -0.010(7) -0.009(7)

loop_
_atom_type_symbol
_atom_type_description
_atom_type_scat_dispersion_real
_atom_type_scat_dispersion_imag
_atom_type_scat_source
C C 0.0033 0.0016
;
International Tables for Crystallography
(1992, Vol. C, Tables 4.2.6.8 and 6.1.1.4)
;
H H 0.0000 0.0000
;
International Tables for Crystallography
(1992, Vol. C, Table 6.1.1.4)
;
N N 0.0061 0.0033
;
International Tables for Crystallography
(1992, Vol. C, Tables 4.2.6.8 and 6.1.1.4)
;
Cl Cl 0.1484 0.1585
;
International Tables for Crystallography
(1992, Vol. C, Tables 4.2.6.8 and 6.1.1.4)
;
P P 0.1023 0.0942
;
International Tables for Crystallography
(1992, Vol. C, Tables 4.2.6.8 and 6.1.1.4)
;
F F 0.0171 0.0103
;
International Tables for Crystallography
(1992, Vol. C, Tables 4.2.6.8 and 6.1.1.4)
;
Fe Fe 0.3463 0.8444
;
International Tables for Crystallography
(1992, Vol. C, Tables 4.2.6.8 and 6.1.1.4)
;

loop_
_geom_angle_atom_site_label_1
_geom_angle_atom_site_label_2
_geom_angle_atom_site_label_3
_geom_angle
_geom_angle_publ_flag
N(2) Fe(1) N(3) 79.9(5) yes
N(2) Fe(1) N(5) 95.3(5) yes
N(2) Fe(1) N(6) 89.5(5) yes
N(2) Fe(1) N(8) 96.0(5) yes
N(2) Fe(1) N(9) 176.8(4) yes
N(3) Fe(1) N(5) 172.9(5) yes
N(3) Fe(1) N(6) 93.2(5) yes
N(3) Fe(1) N(8) 92.5(5) yes
N(3) Fe(1) N(9) 97.8(5) yes
N(5) Fe(1) N(6) 81.5(5) yes
N(5) Fe(1) N(8) 93.2(5) yes
N(5) Fe(1) N(9) 87.2(5) yes
N(6) Fe(1) N(8) 172.7(6) yes
N(6) Fe(1) N(9) 93.0(5) yes
N(8) Fe(1) N(9) 81.8(5) yes
F(1) P(1) F(2) 179.2(7) yes
F(1) P(1) F(3) 89.4(5) yes
F(1) P(1) F(4) 89.6(5) yes
F(1) P(1) F(5) 89.3(5) yes
F(1) P(1) F(6) 89.3(5) yes
F(2) P(1) F(3) 89.8(5) yes
F(2) P(1) F(4) 91.1(6) yes
F(2) P(1) F(5) 90.4(5) yes
F(2) P(1) F(6) 91.0(5) yes
F(3) P(1) F(4) 178.9(5) yes
F(3) P(1) F(5) 89.8(5) yes
F(3) P(1) F(6) 89.9(6) yes
F(4) P(1) F(5) 89.7(6) yes
F(4) P(1) F(6) 90.6(5) yes
F(5) P(1) F(6) 178.5(5) yes
C(2) N(1) C(3) 108.2(12) yes
Fe(1) N(2) C(2) 141.3(11) yes
Fe(1) N(2) C(4) 111.9(8) yes
C(2) N(2) C(4) 106.5(12) yes
Fe(1) N(3) C(5) 117.1(9) yes
Fe(1) N(3) C(6) 126.7(10) yes
C(5) N(3) C(6) 116.2(12) yes
C(10) N(4) C(11) 110.9(13) yes
Fe(1) N(5) C(10) 141.8(10) yes
Fe(1) N(5) C(12) 112.0(10) yes
C(10) N(5) C(12) 106.3(11) yes
Fe(1) N(6) C(13) 115.0(12) yes
Fe(1) N(6) C(14) 129.9(8) yes
C(13) N(6) C(14) 114.8(12) yes
C(18) N(7) C(19) 110.4(13) yes
Fe(1) N(8) C(18) 143.2(11) yes
Fe(1) N(8) C(20) 111.9(9) yes
C(18) N(8) C(20) 104.7(13) yes
Fe(1) N(9) C(21) 115.0(10) yes
Fe(1) N(9) C(22) 124.0(10) yes
C(21) N(9) C(22) 120.1(13) yes
N(1) C(2) N(2) 110.6(13) yes
N(1) C(2) C(1) 119.9(12) yes
N(2) C(2) C(1) 129.4(15) yes
N(1) C(3) C(4) 105.6(14) yes
N(2) C(4) C(3) 109.0(12) yes
N(2) C(4) C(5) 116.3(13) yes
C(3) C(4) C(5) 134.5(16) yes
N(3) C(5) C(4) 114.7(14) yes
N(3) C(6) C(7) 112.6(12) yes
C(6) C(7) C(8) 116.6(14) yes
N(4) C(10) N(5) 107.9(13) yes
N(4) C(10) C(9) 122.6(14) yes
N(5) C(10) C(9) 129.5(12) yes
N(4) C(11) C(12) 104.1(12) yes
N(5) C(12) C(11) 110.8(14) yes
N(5) C(12) C(13) 114.9(12) yes
C(11) C(12) C(13) 134.3(13) yes
N(6) C(13) C(12) 116.6(13) yes
N(6) C(14) C(15) 111.9(11) yes
C(14) C(15) C(16) 113.5(12) yes
N(7) C(18) N(8) 110.1(14) yes
N(7) C(18) C(17) 124.2(14) yes
N(8) C(18) C(17) 125.7(16) yes
N(7) C(19) C(20) 104.7(15) yes
N(8) C(20) C(19) 110.1(12) yes
N(8) C(20) C(21) 114.9(14) yes
C(19) C(20) C(21) 135.0(15) yes
N(9) C(21) C(20) 115.9(14) yes
N(9) C(22) C(23) 117.3(12) yes
C(22) C(23) C(24) 113.7(13) yes

loop_
_geom_bond_atom_site_label_1
_geom_bond_atom_site_label_2
_geom_bond_distance
_geom_bond_publ_flag
Fe(1) N(2) 2.024(11) yes
Fe(1) N(3) 2.002(12) yes
Fe(1) N(5) 1.997(12) yes
Fe(1) N(6) 2.013(12) yes
Fe(1) N(8) 2.002(12) yes
Fe(1) N(9) 2.014(12) yes
P(1) F(1) 1.612(9) yes
P(1) F(2) 1.596(9) yes
P(1) F(3) 1.607(12) yes
P(1) F(4) 1.614(12) yes
P(1) F(5) 1.603(9) yes
P(1) F(6) 1.614(9) yes
N(1) C(2) 1.36(2) yes
N(1) C(3) 1.359(18) yes
N(2) C(2) 1.304(16) yes
N(2) C(4) 1.38(2) yes
N(3) C(5) 1.29(2) yes
N(3) C(6) 1.496(15) yes
N(4) C(10) 1.370(17) yes
N(4) C(11) 1.37(2) yes
N(5) C(10) 1.35(3) yes
N(5) C(12) 1.392(18) yes
N(6) C(13) 1.278(17) yes
N(6) C(14) 1.48(3) yes
N(7) C(18) 1.36(3) yes
N(7) C(19) 1.318(19) yes
N(8) C(18) 1.309(19) yes
N(8) C(20) 1.40(2) yes
N(9) C(21) 1.29(3) yes
N(9) C(22) 1.492(18) yes
C(1) C(2) 1.513(19) yes
C(3) C(4) 1.38(2) yes
C(4) C(5) 1.429(18) yes
C(6) C(7) 1.52(2) yes
C(7) C(8) 1.47(2) yes
C(9) C(10) 1.52(3) yes
C(11) C(12) 1.37(2) yes
C(12) C(13) 1.46(3) yes
C(14) C(15) 1.55(2) yes
C(15) C(16) 1.49(3) yes
C(17) C(18) 1.47(2) yes
C(19) C(20) 1.38(3) yes
C(20) C(21) 1.48(2) yes
C(22) C(23) 1.52(2) yes
C(23) C(24) 1.530(18) yes

loop_
_geom_hbond_atom_site_label_D
_geom_hbond_atom_site_label_H
_geom_hbond_atom_site_label_A
_geom_hbond_site_symmetry_A
_geom_hbond_distance_DA
_geom_hbond_distance_DH
_geom_hbond_distance_HA
_geom_hbond_angle_DHA
_geom_hbond_publ_flag
N(1) H(1) Cl(1) 2_566 3.201(13) 0.950 2.288 161.0 no
N(4) H(2) Cl(1) . 3.146(16) 0.950 2.198 175.7 no
N(7) H(3) Cl(1) 2_666 3.168(14) 0.950 2.234 167.4 no
